data_4132802
loop_
_publ_author_name
'Wen, Wei'
'Chen, Lei'
'Luo, Ming-Jing'
'Zhang, Yan'
'Chen, Ying-Chun'
'Ouyang, Qin'
'Guo, Qi-Xiang'

_publ_section_title
;
 Chiral Aldehyde Catalysis for the Catalytic Asymmetric Activation of
 Glycine Esters.
;
_journal_issue 30
_journal_name_full 'Journal of the American Chemical Society'
_journal_page_first 9774
_journal_page_last 9780
_journal_paper_doi 10.1021/jacs.8b06676
_journal_volume 140
_journal_year 2018
_chemical_formula_moiety 'C27 H17 Br O2'
_chemical_formula_sum 'C27 H17 Br O2'
_chemical_formula_weight 453.32
_space_group_crystal_system monoclinic
_space_group_IT_number 4
_space_group_name_Hall 'P 2yb'
_space_group_name_H-M_alt 'P 1 21 1'
_atom_sites_solution_hydrogens geom
_atom_sites_solution_primary iterative
_audit_creation_date 2017-09-15
_audit_creation_method
;
Olex2 1.2
(compiled 2017.03.28 svn.r3405 for OlexSys, GUI svn.r5381)
;
_cell_angle_alpha 90
_cell_angle_beta 94.8127(15)
_cell_angle_gamma 90
_cell_formula_units_Z 4
_cell_length_a 10.66779(16)
_cell_length_b 13.8650(2)
_cell_length_c 13.5618(2)
_cell_measurement_reflns_used 26081
_cell_measurement_temperature 149.99(10)
_cell_measurement_theta_max 73.0280
_cell_measurement_theta_min 4.1210
_cell_volume 1998.84(5)
_computing_cell_refinement 'CrysAlisPro 1.171.39.29c (Rigaku OD, 2017)'
_computing_data_collection 'CrysAlisPro 1.171.39.29c (Rigaku OD, 2017)'
_computing_data_reduction 'CrysAlisPro 1.171.39.29c (Rigaku OD, 2017)'
_computing_molecular_graphics 'Olex2 (Dolomanov et al., 2009)'
_computing_publication_material 'Olex2 (Dolomanov et al., 2009)'
_computing_structure_refinement 'ShelXL (Sheldrick, 2015)'
_computing_structure_solution 'olex2.solve (Bourhis et al., 2015)'
_diffrn_ambient_environment N~2~
_diffrn_ambient_temperature 149.99(10)
_diffrn_detector 'CCD plate'
_diffrn_detector_area_resol_mean 8.0243
_diffrn_detector_type EosS2
_diffrn_measured_fraction_theta_full 0.999
_diffrn_measured_fraction_theta_max 0.992
_diffrn_measurement_details
;
List of Runs (angles in degrees, time in seconds):

  # Type    Start    End  Width  t~exp~   \w     \q     \k     \f   Frames
--------------------------------------------------------------------------
  1  \w   -104.00 -20.00   1.00    1.00    --  -37.16 -57.00 -90.00   84
  2  \w   -109.00  -8.00   1.00    1.00    --  -37.16 -19.00  30.00  101
  3  \w   -105.00 -10.00   1.00    1.00    --  -37.16 -77.00-180.00   95
  4  \w    -91.00  -3.00   1.00    1.00    --  -37.16 126.00 -60.00   88
  5  \w    -71.00  32.00   1.00    1.00    --  -37.16  90.00 -91.00  103
  6  \w    -30.00  54.00   1.00    1.00    --   37.16 -57.00  30.00   84
  7  \w    -30.00  54.00   1.00    1.00    --   37.16 -57.00 -60.00   84
  8  \w     24.00  91.00   1.00    1.00    --   37.16-126.00-150.00   67
  9  \w     24.00  91.00   1.00    1.00    --   37.16-126.00 120.00   67
 10  \w     24.00  91.00   1.00    1.00    --   37.16-126.00 -90.00   67
 11  \w    -30.00  54.00   1.00    1.00    --   37.16 -57.00 -30.00   84
 12  \w    -34.00  67.00   1.00    1.00    --   37.16 -19.00  60.00  101
 13  \w      1.00  76.00   1.00    1.00    --   37.16 -99.00  60.00   75
 14  \w    -32.00  56.00   1.00    1.00    --   37.16 -38.00-180.00   88
 15  \w      8.00 109.00   1.00    1.00    --   37.16  19.00 -30.00  101
 16  \w     24.00  91.00   1.00    1.00    --   37.16-126.00 150.00   67
 17  \w    101.00 178.00   1.00    1.00    --  110.47 112.00  30.00   77
 18  \w     43.00 137.00   1.00    1.00    --  110.47 -77.00  60.00   94
 19  \w     72.00 178.00   1.00    1.00    --  110.47  15.00  60.00  106
 20  \w     41.00 116.00   1.00    1.00    --  110.47-112.00-120.00   75
 21  \w     41.00 116.00   1.00    1.00    --  110.47-112.00  90.00   75
 22  \w     41.00 109.00   1.00    1.00    --  110.47 -95.00   0.00   68
 23  \w     41.00 109.00   1.00    1.00    --  110.47 -95.00 -30.00   68
 24  \w    101.00 178.00   1.00    1.00    --  110.47 112.00-120.00   77
 25  \w     42.00 128.00   1.00    1.00    --  110.47 -45.00  30.00   86
 26  \w     89.00 178.00   1.00    1.00    --  110.47  30.00 -30.00   89
 27  \w     44.00 129.00   1.00    1.00    --  110.47 -61.00-150.00   85
 28  \w     41.00 132.00   1.00    1.00    --  110.47 -30.00-150.00   91
 29  \w     43.00 137.00   1.00    1.00    --  110.47 -77.00 120.00   94
 30  \w     41.00 132.00   1.00    1.00    --  110.47 -30.00 120.00   91
 31  \w     42.00 128.00   1.00    1.00    --  110.47 -45.00 -60.00   86
 32  \w    101.00 178.00   1.00    1.00    --  110.47 112.00-150.00   77
 33  \w     93.00 178.00   1.00    1.00    --  110.47  45.00 -60.00   85
 34  \w   -104.00 -20.00   1.00    1.00    --  -37.16 -57.00-150.00   84
 35  \w    -67.00  34.00   1.00    1.00    --  -37.16  19.00   0.00  101
 36  \w   -105.00 -10.00   1.00    1.00    --  -37.16 -77.00  90.00   95
 37  \w   -105.00 -10.00   1.00    1.00    --  -37.16 -77.00 150.00   95
 38  \w    -54.00  30.00   1.00    1.00    --  -37.16  57.00  60.00   84
 39  \w   -104.00 -20.00   1.00    1.00    --  -37.16 -57.00  60.00   84
 40  \w   -105.00 -10.00   1.00    1.00    --  -37.16 -77.00   0.00   95
 41  \w   -104.00 -20.00   1.00    1.00    --  -37.16 -57.00   0.00   84
 42  \w   -106.00 -18.00   1.00    1.00    --  -37.16 -38.00-150.00   88
 43  \w   -104.00 -20.00   1.00    1.00    --  -37.16 -57.00-180.00   84
 44  \w   -106.00 -18.00   1.00    1.00    --  -37.16 -38.00   0.00   88
 45  \w   -105.00 -10.00   1.00    1.00    --  -37.16 -77.00-120.00   95
 46  \w    -32.00 106.00   1.00    1.00    --   37.16   0.00 120.00  138
 47  \w     10.00 105.00   1.00    1.00    --   37.16  77.00 -30.00   95
 48  \w     20.00 104.00   1.00    1.00    --   37.16  57.00-150.00   84
 49  \w     10.00 105.00   1.00    1.00    --   37.16  77.00   0.00   95
 50  \w     72.00 155.00   1.00    1.00    --  110.47  15.00 150.00   83
 51  \w     72.00 178.00   1.00    1.00    --  110.47  15.00-120.00  106
;
_diffrn_measurement_device 'four-circle diffractometer'
_diffrn_measurement_device_type 'SuperNova, Dual, Cu at home/near, EosS2'
_diffrn_measurement_method '\w scans'
_diffrn_orient_matrix_type 'CrysAlisPro convention (1999,Acta A55,543-557)'
_diffrn_orient_matrix_UB_11 -0.0376891000
_diffrn_orient_matrix_UB_12 0.0878782000
_diffrn_orient_matrix_UB_13 0.0604783000
_diffrn_orient_matrix_UB_21 0.1241395000
_diffrn_orient_matrix_UB_22 0.0504109000
_diffrn_orient_matrix_UB_23 -0.0197226000
_diffrn_orient_matrix_UB_31 -0.0645046000
_diffrn_orient_matrix_UB_32 0.0455565000
_diffrn_orient_matrix_UB_33 -0.0946644000
_diffrn_radiation_monochromator mirror
_diffrn_radiation_probe x-ray
_diffrn_radiation_type CuK\a
_diffrn_radiation_wavelength 1.54184
_diffrn_reflns_av_R_equivalents 0.1298
_diffrn_reflns_av_unetI/netI 0.0708
_diffrn_reflns_Laue_measured_fraction_full 0.999
_diffrn_reflns_Laue_measured_fraction_max 0.992
_diffrn_reflns_limit_h_max 13
_diffrn_reflns_limit_h_min -13
_diffrn_reflns_limit_k_max 17
_diffrn_reflns_limit_k_min -16
_diffrn_reflns_limit_l_max 11
_diffrn_reflns_limit_l_min -16
_diffrn_reflns_number 33201
_diffrn_reflns_point_group_measured_fraction_full 0.990
_diffrn_reflns_point_group_measured_fraction_max 0.971
_diffrn_reflns_theta_full 67.684
_diffrn_reflns_theta_max 73.043
_diffrn_reflns_theta_min 4.159
_diffrn_source 'micro-focus sealed X-ray tube'
_diffrn_source_type 'SuperNova (Cu) X-ray Source'
_exptl_absorpt_coefficient_mu 2.971
_exptl_absorpt_correction_T_max 1.00000
_exptl_absorpt_correction_T_min 0.40399
_exptl_absorpt_correction_type multi-scan
_exptl_absorpt_process_details
;
CrysAlisPro 1.171.39.29c (Rigaku Oxford Diffraction, 2017)
Empirical absorption correction using spherical harmonics,
 implemented in SCALE3 ABSPACK scaling algorithm.
;
_exptl_crystal_colour yellow
_exptl_crystal_colour_primary yellow
_exptl_crystal_density_diffrn 1.506
_exptl_crystal_description block
_exptl_crystal_F_000 920
_exptl_crystal_size_max 0.46
_exptl_crystal_size_mid 0.28
_exptl_crystal_size_min 0.21
_refine_diff_density_max 1.355
_refine_diff_density_min -1.389
_refine_diff_density_rms 0.111
_refine_ls_abs_structure_details
;
 Flack x determined using 3211 quotients [(I+)-(I-)]/[(I+)+(I-)]
 (Parsons, Flack and Wagner, Acta Cryst. B69 (2013) 249-259).
;
_refine_ls_abs_structure_Flack 0.037(14)
_refine_ls_extinction_coef 0.0014(4)
_refine_ls_extinction_expression Fc^*^=kFc[1+0.001xFc^2^\l^3^/sin(2\q)]^-1/4^
_refine_ls_extinction_method SHELXL
_refine_ls_goodness_of_fit_ref 1.019
_refine_ls_hydrogen_treatment constr
_refine_ls_matrix_type full
_refine_ls_number_parameters 544
_refine_ls_number_reflns 7758
_refine_ls_number_restraints 1
_refine_ls_restrained_S_all 1.019
_refine_ls_R_factor_all 0.0675
_refine_ls_R_factor_gt 0.0666
_refine_ls_shift/su_max 0.000
_refine_ls_shift/su_mean 0.000
_refine_ls_structure_factor_coef Fsqd
_refine_ls_weighting_details 'w=1/[\s^2^(Fo^2^)+(0.1330P)^2^] where P=(Fo^2^+2Fc^2^)/3'
_refine_ls_weighting_scheme calc
_refine_ls_wR_factor_gt 0.1735
_refine_ls_wR_factor_ref 0.1755
_reflns_Friedel_coverage 0.876
_reflns_Friedel_fraction_full 0.980
_reflns_Friedel_fraction_max 0.948
_reflns_number_gt 7487
_reflns_number_total 7758
_reflns_threshold_expression 'I > 2\s(I)'
_cod_data_source_file ja8b06676_si_003.cif
_cod_data_source_block gqx-09-13
_cod_original_cell_volume 1998.85(6)
_cod_database_code 4132802
_shelxl_version_number 2014-1
_chemical_oxdiff_formula 'C1 H1 O1 Br1'
_shelx_space_group_comment
;
The symmetry employed for this shelxl refinement is uniquely defined
by the following loop, which should always be used as a source of
symmetry information in preference to the above space-group names.
They are only intended as comments.
;
_shelx_estimated_absorpt_t_max 0.574
_shelx_estimated_absorpt_t_min 0.342
_reflns_odcompleteness_completeness 99.95
_reflns_odcompleteness_iscentric 1
_reflns_odcompleteness_theta 66.97
_olex2_refinement_description
;
1. Fixed Uiso
 At 1.2 times of:
  All C(H) groups
 At 1.5 times of:
  All O(H) groups
2.a Aromatic/amide H refined with riding coordinates:
 C1(H1), C2(H2), C3(H3), C4(H4), C5(H5), C10(H10), C11(H11), C12(H12),
 C13(H13), C15(H15), C16(H16), C22(H22), C23(H23), C24(H24), C25(H25), C27(H27),
  C28(H28), C29(H29), C30(H30), C31(H31), C32(H32), C37(H37), C38(H38),
 C39(H39), C40(H40), C42(H42), C43(H43), C46(H46), C47(H47), C48(H48), C49(H49),
  C54(H54)
2.b Idealised tetrahedral OH refined as rotating group:
 O2(H2A), O3(H3A)
;
_olex2_submission_special_instructions 'No special instructions were received'
_oxdiff_exptl_absorpt_empirical_details
;
Empirical correction (ABSPACK) includes:
- Absorption correction using spherical harmonics
- Frame scaling
;
_oxdiff_exptl_absorpt_empirical_full_max 6.071
_oxdiff_exptl_absorpt_empirical_full_min 0.199

loop_
_space_group_symop_operation_xyz
'x, y, z'
'-x, y+1/2, -z'

loop_
_atom_site_label
_atom_site_type_symbol
_atom_site_fract_x
_atom_site_fract_y
_atom_site_fract_z
_atom_site_U_iso_or_equiv
_atom_site_adp_type
_atom_site_occupancy
_atom_site_site_symmetry_order
_atom_site_calc_flag
_atom_site_refinement_flags_posn
Br1 Br 0.64293(6) 0.28986(6) 1.05414(5) 0.0464(3) Uani 1 1 d .
C1 C 0.1117(5) 0.5780(5) 0.9974(4) 0.0344(13) Uani 1 1 d .
H1 H 0.1410 0.5999 0.9387 0.041 Uiso 1 1 calc R
C2 C 0.1335(6) 0.6329(5) 1.0840(5) 0.0401(14) Uani 1 1 d .
H2 H 0.1772 0.6909 1.0825 0.048 Uiso 1 1 calc R
C3 C 0.0899(6) 0.6007(5) 1.1720(4) 0.0385(14) Uani 1 1 d .
H3 H 0.1061 0.6358 1.2301 0.046 Uiso 1 1 calc R
C4 C 0.0223(7) 0.5158(6) 1.1716(5) 0.0461(16) Uani 1 1 d .
H4 H -0.0096 0.4949 1.2297 0.055 Uiso 1 1 calc R
C5 C 0.0012(7) 0.4617(6) 1.0871(5) 0.0444(15) Uani 1 1 d .
H5 H -0.0440 0.4044 1.0887 0.053 Uiso 1 1 calc R
C6 C 0.0472(5) 0.4920(4) 0.9983(4) 0.0280(11) Uani 1 1 d .
C7 C 0.0179(5) 0.4351(4) 0.9056(4) 0.0255(11) Uani 1 1 d .
C8 C 0.1040(5) 0.3729(4) 0.8680(4) 0.0250(10) Uani 1 1 d .
C9 C 0.0706(5) 0.3221(4) 0.7784(4) 0.0259(10) Uani 1 1 d .
C10 C 0.1549(5) 0.2583(4) 0.7349(4) 0.0293(11) Uani 1 1 d .
H10 H 0.2344 0.2479 0.7667 0.035 Uiso 1 1 calc R
C11 C 0.1215(6) 0.2120(5) 0.6475(4) 0.0354(12) Uani 1 1 d .
H11 H 0.1786 0.1711 0.6204 0.043 Uiso 1 1 calc R
C12 C 0.0006(6) 0.2260(5) 0.5984(4) 0.0351(13) Uani 1 1 d .
H12 H -0.0218 0.1941 0.5392 0.042 Uiso 1 1 calc R
C13 C -0.0829(6) 0.2862(5) 0.6377(4) 0.0323(12) Uani 1 1 d .
H13 H -0.1621 0.2954 0.6048 0.039 Uiso 1 1 calc R
C14 C -0.0507(5) 0.3347(4) 0.7277(4) 0.0265(11) Uani 1 1 d .
C15 C -0.1359(5) 0.3985(4) 0.7688(4) 0.0311(11) Uani 1 1 d .
H15 H -0.2156 0.4076 0.7367 0.037 Uiso 1 1 calc R
C16 C -0.1030(5) 0.4470(5) 0.8549(4) 0.0326(13) Uani 1 1 d .
H16 H -0.1607 0.4883 0.8806 0.039 Uiso 1 1 calc R
C17 C 0.2331(5) 0.3588(4) 0.9180(4) 0.0249(10) Uani 1 1 d .
C18 C 0.2553(5) 0.2952(5) 0.9965(4) 0.0286(11) Uani 1 1 d .
C19 C 0.3803(5) 0.2766(5) 1.0389(4) 0.0315(11) Uani 1 1 d .
C20 C 0.4800(5) 0.3210(4) 0.9979(4) 0.0299(12) Uani 1 1 d .
C21 C 0.4609(5) 0.3876(4) 0.9196(4) 0.0282(11) Uani 1 1 d .
C22 C 0.5621(6) 0.4357(5) 0.8787(5) 0.0372(14) Uani 1 1 d .
H22 H 0.6444 0.4222 0.9029 0.045 Uiso 1 1 calc R
C23 C 0.5400(6) 0.5008(5) 0.8049(5) 0.0417(15) Uani 1 1 d .
H23 H 0.6075 0.5319 0.7795 0.050 Uiso 1 1 calc R
C24 C 0.4179(6) 0.5221(5) 0.7661(5) 0.0404(14) Uani 1 1 d .
H24 H 0.4046 0.5672 0.7156 0.048 Uiso 1 1 calc R
C25 C 0.3173(5) 0.4764(5) 0.8028(4) 0.0310(11) Uani 1 1 d .
H25 H 0.2361 0.4911 0.7768 0.037 Uiso 1 1 calc R
C26 C 0.3353(5) 0.4075(4) 0.8794(4) 0.0245(10) Uani 1 1 d .
C27 C 0.1498(6) 0.2437(5) 1.0355(5) 0.0385(14) Uani 1 1 d .
H27 H 0.0698 0.2518 1.0037 0.046 Uiso 1 1 calc R
O1 O 0.1621(5) 0.1905(5) 1.1080(4) 0.0557(14) Uani 1 1 d .
O2 O 0.4026(4) 0.2152(4) 1.1147(3) 0.0426(11) Uani 1 1 d .
H2A H 0.3361 0.2014 1.1375 0.064 Uiso 1 1 calc GR
Br2 Br 1.15209(6) 0.47521(6) 0.53947(6) 0.0477(3) Uani 1 1 d .
C28 C 0.4821(7) 0.3286(5) 0.5797(5) 0.0403(14) Uani 1 1 d .
H28 H 0.4289 0.3818 0.5784 0.048 Uiso 1 1 calc R
C29 C 0.5013(7) 0.2746(5) 0.6649(4) 0.0451(15) Uani 1 1 d .
H29 H 0.4623 0.2923 0.7211 0.054 Uiso 1 1 calc R
C30 C 0.5781(6) 0.1946(5) 0.6673(4) 0.0396(14) Uani 1 1 d .
H30 H 0.5910 0.1585 0.7251 0.048 Uiso 1 1 calc R
C31 C 0.6364(6) 0.1673(5) 0.5832(5) 0.0366(13) Uani 1 1 d .
H31 H 0.6866 0.1124 0.5844 0.044 Uiso 1 1 calc R
C32 C 0.6189(5) 0.2231(5) 0.4975(4) 0.0327(12) Uani 1 1 d .
H32 H 0.6589 0.2060 0.4417 0.039 Uiso 1 1 calc R
C33 C 0.5414(5) 0.3044(4) 0.4954(4) 0.0289(11) Uani 1 1 d .
C34 C 0.5136(5) 0.3608(4) 0.4030(4) 0.0275(11) Uani 1 1 d .
C35 C 0.6047(5) 0.4132(4) 0.3575(4) 0.0268(10) Uani 1 1 d .
C36 C 0.5738(5) 0.4645(4) 0.2684(4) 0.0286(11) Uani 1 1 d .
C37 C 0.6610(6) 0.5207(5) 0.2210(4) 0.0362(13) Uani 1 1 d .
H37 H 0.7429 0.5261 0.2499 0.043 Uiso 1 1 calc R
C38 C 0.6288(7) 0.5674(5) 0.1339(5) 0.0439(15) Uani 1 1 d .
H38 H 0.6890 0.6030 0.1039 0.053 Uiso 1 1 calc R
C39 C 0.5043(7) 0.5621(5) 0.0891(4) 0.0411(15) Uani 1 1 d .
H39 H 0.4822 0.5949 0.0304 0.049 Uiso 1 1 calc R
C40 C 0.4170(7) 0.5084(5) 0.1329(5) 0.0386(15) Uani 1 1 d .
H40 H 0.3360 0.5031 0.1023 0.046 Uiso 1 1 calc R
C41 C 0.4477(6) 0.4605(5) 0.2240(4) 0.0326(12) Uani 1 1 d .
C42 C 0.3564(5) 0.4085(5) 0.2729(4) 0.0339(12) Uani 1 1 d .
H42 H 0.2737 0.4065 0.2451 0.041 Uiso 1 1 calc R
C43 C 0.3877(5) 0.3613(5) 0.3597(5) 0.0357(13) Uani 1 1 d .
H43 H 0.3258 0.3290 0.3911 0.043 Uiso 1 1 calc R
C44 C 0.7353(5) 0.4239(4) 0.4065(4) 0.0264(10) Uani 1 1 d .
C45 C 0.7584(5) 0.4911(4) 0.4835(4) 0.0274(11) Uani 1 1 d .
C46 C 0.6601(5) 0.5469(5) 0.5206(4) 0.0306(11) Uani 1 1 d .
H46 H 0.5782 0.5393 0.4924 0.037 Uiso 1 1 calc R
C47 C 0.6826(6) 0.6104(5) 0.5955(4) 0.0364(12) Uani 1 1 d .
H47 H 0.6164 0.6452 0.6183 0.044 Uiso 1 1 calc R
C48 C 0.8068(6) 0.6243(5) 0.6397(4) 0.0382(13) Uani 1 1 d .
H48 H 0.8218 0.6674 0.6919 0.046 Uiso 1 1 calc R
C49 C 0.9045(6) 0.5738(5) 0.6048(4) 0.0342(12) Uani 1 1 d .
H49 H 0.9856 0.5835 0.6338 0.041 Uiso 1 1 calc R
C50 C 0.8850(5) 0.5079(5) 0.5265(4) 0.0289(11) Uani 1 1 d .
C51 C 0.9832(5) 0.4566(5) 0.4863(4) 0.0331(12) Uani 1 1 d .
C52 C 0.9621(5) 0.3914(5) 0.4121(4) 0.0345(13) Uani 1 1 d .
C53 C 0.8362(5) 0.3731(5) 0.3709(4) 0.0305(12) Uani 1 1 d .
C54 C 0.8120(6) 0.3016(6) 0.2935(4) 0.0417(15) Uani 1 1 d .
H54 H 0.7287 0.2899 0.2709 0.050 Uiso 1 1 calc R
O3 O 1.0591(4) 0.3428(4) 0.3774(4) 0.0445(11) Uani 1 1 d .
H3A H 1.0333 0.3106 0.3292 0.067 Uiso 1 1 calc GR
O4 O 0.8937(5) 0.2555(4) 0.2556(4) 0.0561(14) Uani 1 1 d .

loop_
_atom_site_aniso_label
_atom_site_aniso_U_11
_atom_site_aniso_U_22
_atom_site_aniso_U_33
_atom_site_aniso_U_23
_atom_site_aniso_U_13
_atom_site_aniso_U_12
Br1 0.0301(4) 0.0534(5) 0.0525(4) -0.0123(3) -0.0148(2) 0.0128(3)
C1 0.027(3) 0.037(3) 0.040(3) 0.001(2) -0.001(2) 0.000(2)
C2 0.037(3) 0.035(4) 0.047(3) -0.009(3) -0.002(3) 0.000(3)
C3 0.036(3) 0.039(4) 0.040(3) -0.009(3) -0.003(2) 0.008(3)
C4 0.054(4) 0.046(4) 0.039(3) 0.001(3) 0.009(3) 0.000(3)
C5 0.051(4) 0.037(4) 0.047(3) -0.002(3) 0.015(3) -0.011(3)
C6 0.020(2) 0.027(3) 0.037(2) -0.004(2) -0.0003(19) 0.006(2)
C7 0.021(2) 0.020(3) 0.035(2) -0.0038(19) 0.0000(19) -0.0021(19)
C8 0.019(2) 0.022(3) 0.032(2) 0.001(2) -0.0037(18) 0.000(2)
C9 0.023(2) 0.019(3) 0.036(2) -0.0002(19) 0.0003(19) -0.003(2)
C10 0.029(3) 0.025(3) 0.033(2) -0.001(2) -0.003(2) 0.004(2)
C11 0.043(3) 0.026(3) 0.036(3) -0.004(2) 0.003(2) 0.001(3)
C12 0.046(3) 0.027(3) 0.031(2) -0.001(2) -0.001(2) -0.005(3)
C13 0.036(3) 0.025(3) 0.034(2) 0.006(2) -0.009(2) -0.008(3)
C14 0.024(3) 0.022(3) 0.032(2) 0.003(2) -0.0028(19) 0.001(2)
C15 0.022(2) 0.027(3) 0.043(3) 0.002(2) -0.005(2) 0.001(2)
C16 0.020(2) 0.037(4) 0.041(3) 0.000(2) 0.000(2) 0.003(2)
C17 0.023(2) 0.023(3) 0.027(2) -0.0049(19) -0.0034(18) 0.002(2)
C18 0.027(3) 0.025(3) 0.032(2) -0.001(2) -0.0051(18) -0.001(2)
C19 0.033(3) 0.027(3) 0.033(2) -0.004(2) -0.008(2) 0.003(2)
C20 0.023(3) 0.029(3) 0.036(2) -0.009(2) -0.008(2) 0.007(2)
C21 0.022(3) 0.029(3) 0.034(2) -0.012(2) 0.0014(19) -0.001(2)
C22 0.021(3) 0.045(4) 0.046(3) -0.013(3) 0.004(2) -0.006(2)
C23 0.031(3) 0.048(4) 0.047(3) -0.008(3) 0.008(2) -0.015(3)
C24 0.041(3) 0.038(4) 0.043(3) 0.005(3) 0.011(2) -0.005(3)
C25 0.023(3) 0.034(3) 0.036(2) 0.000(2) -0.0010(19) 0.002(3)
C26 0.019(2) 0.024(3) 0.030(2) -0.005(2) -0.0010(17) -0.002(2)
C27 0.037(4) 0.033(4) 0.045(3) 0.005(3) -0.003(3) -0.002(3)
O1 0.054(3) 0.062(4) 0.050(3) 0.023(3) -0.002(2) -0.014(3)
O2 0.046(3) 0.036(3) 0.042(2) 0.0080(19) -0.0114(19) 0.003(2)
Br2 0.0227(3) 0.0555(5) 0.0631(4) 0.0112(3) -0.0072(3) -0.0037(3)
C28 0.041(3) 0.037(4) 0.044(3) 0.000(3) 0.003(3) 0.004(3)
C29 0.056(4) 0.041(4) 0.039(3) 0.001(3) 0.012(3) -0.005(3)
C30 0.047(4) 0.035(4) 0.035(3) 0.010(2) -0.005(2) -0.013(3)
C31 0.031(3) 0.032(3) 0.046(3) 0.003(3) -0.004(2) -0.001(2)
C32 0.024(3) 0.034(3) 0.040(3) 0.001(2) -0.003(2) -0.001(2)
C33 0.024(2) 0.026(3) 0.036(2) -0.001(2) -0.0021(19) -0.005(2)
C34 0.022(2) 0.022(3) 0.037(3) -0.002(2) -0.0045(19) 0.001(2)
C35 0.021(2) 0.028(3) 0.031(2) -0.002(2) -0.0037(18) 0.001(2)
C36 0.027(3) 0.024(3) 0.033(2) -0.001(2) -0.0043(19) 0.003(2)
C37 0.041(3) 0.033(3) 0.034(3) 0.002(2) -0.004(2) -0.004(3)
C38 0.062(4) 0.029(3) 0.039(3) 0.006(3) -0.003(3) 0.004(3)
C39 0.065(4) 0.025(3) 0.030(2) 0.000(2) -0.013(2) 0.008(3)
C40 0.049(4) 0.029(3) 0.035(3) -0.006(2) -0.015(2) 0.011(3)
C41 0.036(3) 0.025(3) 0.035(2) -0.004(2) -0.012(2) 0.004(2)
C42 0.027(3) 0.031(3) 0.041(3) 0.000(2) -0.012(2) 0.005(2)
C43 0.023(3) 0.035(3) 0.048(3) -0.003(3) -0.004(2) -0.001(2)
C44 0.020(2) 0.026(3) 0.032(2) 0.008(2) -0.0036(18) 0.000(2)
C45 0.023(2) 0.026(3) 0.032(2) 0.008(2) -0.0028(19) 0.001(2)
C46 0.024(3) 0.029(3) 0.037(3) 0.004(2) -0.002(2) 0.004(2)
C47 0.035(3) 0.033(3) 0.041(3) 0.002(2) 0.002(2) 0.001(3)
C48 0.042(3) 0.032(3) 0.039(3) 0.000(2) -0.003(2) -0.008(3)
C49 0.031(3) 0.033(3) 0.037(3) 0.008(2) -0.007(2) -0.007(2)
C50 0.023(2) 0.031(3) 0.031(2) 0.009(2) -0.0060(19) -0.005(2)
C51 0.024(3) 0.035(3) 0.038(3) 0.011(2) -0.007(2) -0.001(2)
C52 0.024(3) 0.036(3) 0.043(3) 0.010(2) 0.004(2) 0.004(2)
C53 0.027(3) 0.031(3) 0.033(2) 0.004(2) -0.002(2) 0.005(2)
C54 0.036(3) 0.049(4) 0.040(3) -0.002(3) 0.002(2) 0.013(3)
O3 0.029(2) 0.049(3) 0.056(3) -0.001(2) 0.0073(19) 0.008(2)
O4 0.048(3) 0.057(4) 0.063(3) -0.019(2) 0.006(2) 0.016(2)

loop_
_atom_type_symbol
_atom_type_description
_atom_type_scat_dispersion_real
_atom_type_scat_dispersion_imag
_atom_type_scat_source
C C 0.0181 0.0091 'International Tables Vol C Tables 4.2.6.8 and 6.1.1.4'
H H 0.0000 0.0000 'International Tables Vol C Tables 4.2.6.8 and 6.1.1.4'
Br Br -0.6763 1.2805 'International Tables Vol C Tables 4.2.6.8 and 6.1.1.4'
O O 0.0492 0.0322 'International Tables Vol C Tables 4.2.6.8 and 6.1.1.4'

loop_
_geom_angle_atom_site_label_1
_geom_angle_atom_site_label_2
_geom_angle_atom_site_label_3
_geom_angle
C6 C1 C2 120.7(6)
C3 C2 C1 120.0(6)
C4 C3 C2 118.9(6)
C5 C4 C3 121.2(6)
C4 C5 C6 120.5(7)
C1 C6 C5 118.6(6)
C1 C6 C7 121.3(5)
C5 C6 C7 120.0(6)
C8 C7 C6 122.6(5)
C8 C7 C16 119.8(5)
C16 C7 C6 117.6(5)
C7 C8 C9 119.7(5)
C7 C8 C17 121.8(5)
C9 C8 C17 118.5(5)
C8 C9 C10 122.6(5)
C8 C9 C14 120.3(5)
C14 C9 C10 117.1(5)
C11 C10 C9 121.5(5)
C10 C11 C12 120.3(6)
C13 C12 C11 120.0(5)
C12 C13 C14 120.7(5)
C13 C14 C9 120.4(5)
C13 C14 C15 121.4(5)
C15 C14 C9 118.3(5)
C16 C15 C14 121.0(5)
C15 C16 C7 121.0(5)
C18 C17 C8 121.5(5)
C18 C17 C26 119.9(5)
C26 C17 C8 118.5(5)
C17 C18 C19 121.1(5)
C17 C18 C27 119.9(5)
C19 C18 C27 119.0(5)
C20 C19 C18 118.7(5)
O2 C19 C18 121.5(5)
O2 C19 C20 119.8(5)
C19 C20 Br1 116.7(4)
C19 C20 C21 121.7(5)
C21 C20 Br1 121.6(4)
C20 C21 C22 122.3(5)
C20 C21 C26 119.0(5)
C22 C21 C26 118.6(5)
C23 C22 C21 120.7(6)
C22 C23 C24 121.2(6)
C25 C24 C23 119.9(6)
C24 C25 C26 121.0(5)
C17 C26 C21 119.4(5)
C25 C26 C17 122.1(5)
C25 C26 C21 118.4(5)
O1 C27 C18 123.2(6)
C29 C28 C33 120.8(6)
C28 C29 C30 120.2(6)
C29 C30 C31 120.3(6)
C32 C31 C30 119.5(6)
C31 C32 C33 120.2(5)
C28 C33 C32 119.1(6)
C28 C33 C34 119.5(6)
C32 C33 C34 121.2(5)
C35 C34 C33 123.3(5)
C35 C34 C43 119.0(5)
C43 C34 C33 117.7(5)
C34 C35 C36 121.1(5)
C34 C35 C44 120.7(4)
C36 C35 C44 117.9(5)
C35 C36 C41 119.0(5)
C37 C36 C35 123.5(5)
C37 C36 C41 117.6(5)
C38 C37 C36 122.0(6)
C37 C38 C39 120.4(7)
C40 C39 C38 119.4(6)
C39 C40 C41 121.2(6)
C40 C41 C36 119.4(6)
C40 C41 C42 121.9(5)
C42 C41 C36 118.7(5)
C43 C42 C41 121.3(5)
C42 C43 C34 120.9(6)
C45 C44 C35 119.5(5)
C53 C44 C35 120.5(5)
C53 C44 C45 119.7(5)
C44 C45 C46 122.2(5)
C44 C45 C50 120.4(5)
C46 C45 C50 117.4(5)
C47 C46 C45 121.9(5)
C46 C47 C48 120.4(6)
C49 C48 C47 119.6(6)
C48 C49 C50 121.6(5)
C49 C50 C45 119.0(5)
C49 C50 C51 123.5(5)
C51 C50 C45 117.5(5)
C50 C51 Br2 119.7(4)
C52 C51 Br2 117.7(5)
C52 C51 C50 122.6(5)
C51 C52 C53 120.0(5)
O3 C52 C51 120.4(5)
O3 C52 C53 119.7(6)
C44 C53 C52 119.8(5)
C44 C53 C54 119.8(5)
C52 C53 C54 120.5(6)
O4 C54 C53 124.7(6)

loop_
_geom_bond_atom_site_label_1
_geom_bond_atom_site_label_2
_geom_bond_distance
Br1 C20 1.888(5)
C1 C2 1.403(8)
C1 C6 1.377(9)
C2 C3 1.390(10)
C3 C4 1.380(10)
C4 C5 1.373(10)
C5 C6 1.402(8)
C6 C7 1.495(7)
C7 C8 1.387(7)
C7 C16 1.420(7)
C8 C9 1.424(7)
C8 C17 1.496(7)
C9 C10 1.424(8)
C9 C14 1.424(7)
C10 C11 1.369(8)
C11 C12 1.415(8)
C12 C13 1.361(9)
C13 C14 1.411(8)
C14 C15 1.416(8)
C15 C16 1.368(8)
C17 C18 1.387(8)
C17 C26 1.419(7)
C18 C19 1.430(7)
C18 C27 1.467(8)
C19 C20 1.385(8)
C19 O2 1.342(7)
C20 C21 1.410(8)
C21 C22 1.421(8)
C21 C26 1.430(7)
C22 C23 1.355(10)
C23 C24 1.395(9)
C24 C25 1.376(8)
C25 C26 1.412(8)
C27 O1 1.228(8)
Br2 C51 1.901(5)
C28 C29 1.378(9)
C28 C33 1.393(8)
C29 C30 1.378(10)
C30 C31 1.396(9)
C31 C32 1.395(8)
C32 C33 1.397(8)
C33 C34 1.487(8)
C34 C35 1.396(8)
C34 C43 1.420(7)
C35 C36 1.417(7)
C35 C44 1.500(7)
C36 C37 1.410(8)
C36 C41 1.428(7)
C37 C38 1.365(8)
C38 C39 1.415(10)
C39 C40 1.367(10)
C40 C41 1.416(8)
C41 C42 1.420(9)
C42 C43 1.364(8)
C44 C45 1.406(8)
C44 C53 1.405(8)
C45 C46 1.429(8)
C45 C50 1.444(7)
C46 C47 1.349(9)
C47 C48 1.421(8)
C48 C49 1.372(9)
C49 C50 1.403(8)
C50 C51 1.413(9)
C51 C52 1.358(9)
C52 C53 1.433(8)
C52 O3 1.353(7)
C53 C54 1.451(9)
C54 O4 1.227(8)
